data_1575486
loop_
_publ_author_name
'Fang, Sheng'
'Chen, Wang-Liang'
'Meng, Yuan-Jie'
'Zhang, Shang-Shi'
'Feng, Peng-Ju'
'Shu, Bing'

_publ_section_title
;
 Iridium-catalyzed [(5+1)-1] annulation of pyridinium 1,4-zwitterionic
 thiolates and sulfoxonium ylides: a versatile platform to indolizines.
;
_journal_issue 76
_journal_name_full 'Chemical communications (Cambridge, England)'
_journal_page_first 14725
_journal_page_last 14728
_journal_paper_doi 10.1039/d5cc03199k
_journal_volume 61
_journal_year 2025
_chemical_formula_moiety 'C20 H17 N O5'
_chemical_formula_sum 'C20 H17 N O5'
_chemical_formula_weight 351.35
_space_group_crystal_system triclinic
_space_group_IT_number 2
_space_group_name_Hall '-P 1'
_space_group_name_H-M_alt 'P -1'
_atom_sites_solution_hydrogens geom
_atom_sites_solution_primary dual
_audit_creation_date 2024-12-20
_audit_creation_method
;
Olex2 1.5-beta
(compiled 2022.04.07 svn.rca3783a0 for OlexSys, GUI svn.r6439)
;
_audit_update_record
;
2025-05-14 deposited with the CCDC.	2025-08-15 downloaded from the CCDC.
;
_cell_angle_alpha 88.211(2)
_cell_angle_beta 79.5740(10)
_cell_angle_gamma 82.8540(10)
_cell_formula_units_Z 2
_cell_length_a 7.9011(4)
_cell_length_b 8.6147(4)
_cell_length_c 12.0695(6)
_cell_measurement_reflns_used 9922
_cell_measurement_temperature 112.00
_cell_measurement_theta_max 68.436
_cell_measurement_theta_min 3.724
_cell_volume 801.65(7)
_computing_cell_refinement 'SAINT V8.40B (?, 2016)'
_computing_data_reduction 'SAINT V8.40B (?, 2016)'
_computing_molecular_graphics 'Olex2 1.5-beta (Dolomanov et al., 2009)'
_computing_publication_material 'Olex2 1.5-beta (Dolomanov et al., 2009)'
_computing_structure_refinement 'SHELXL 2018/3 (Sheldrick, 2015)'
_computing_structure_solution 'SHELXT 2018/2 (Sheldrick, 2018)'
_diffrn_ambient_temperature 112.00
_diffrn_measured_fraction_theta_full 0.982
_diffrn_measured_fraction_theta_max 0.979
_diffrn_measurement_device_type Bruker
_diffrn_radiation_type CuK\a
_diffrn_radiation_wavelength 1.54178
_diffrn_reflns_av_R_equivalents 0.0434
_diffrn_reflns_av_unetI/netI 0.0409
_diffrn_reflns_Laue_measured_fraction_full 0.982
_diffrn_reflns_Laue_measured_fraction_max 0.979
_diffrn_reflns_limit_h_max 9
_diffrn_reflns_limit_h_min -9
_diffrn_reflns_limit_k_max 10
_diffrn_reflns_limit_k_min -10
_diffrn_reflns_limit_l_max 14
_diffrn_reflns_limit_l_min -14
_diffrn_reflns_number 13877
_diffrn_reflns_point_group_measured_fraction_full 0.982
_diffrn_reflns_point_group_measured_fraction_max 0.979
_diffrn_reflns_theta_full 67.679
_diffrn_reflns_theta_max 68.430
_diffrn_reflns_theta_min 3.724
_diffrn_source_current 1.0
_diffrn_source_power 0.05
_diffrn_source_voltage 50.0
_exptl_absorpt_coefficient_mu 0.874
_exptl_absorpt_correction_T_max 0.7531
_exptl_absorpt_correction_T_min 0.6105
_exptl_absorpt_correction_type multi-scan
_exptl_absorpt_process_details
;
SADABS-2016/2 (Bruker,2016/2) was used for absorption correction.
wR2(int) was 0.1000 before and 0.0601 after correction.
The Ratio of minimum to maximum transmission is 0.8106.
The \l/2 correction factor is Not present.
;
_exptl_crystal_colour yellow
_exptl_crystal_colour_primary yellow
_exptl_crystal_density_diffrn 1.456
_exptl_crystal_description block
_exptl_crystal_F_000 368
_exptl_crystal_size_max 0.15
_exptl_crystal_size_mid 0.12
_exptl_crystal_size_min 0.1
_refine_diff_density_max 0.359
_refine_diff_density_min -0.328
_refine_diff_density_rms 0.072
_refine_ls_extinction_coef 0.0158(18)
_refine_ls_extinction_expression Fc^*^=kFc[1+0.001xFc^2^\l^3^/sin(2\q)]^-1/4^
_refine_ls_extinction_method 'SHELXL-2018/3 (Sheldrick 2018)'
_refine_ls_goodness_of_fit_ref 1.077
_refine_ls_hydrogen_treatment constr
_refine_ls_matrix_type full
_refine_ls_number_parameters 239
_refine_ls_number_reflns 2896
_refine_ls_number_restraints 0
_refine_ls_restrained_S_all 1.077
_refine_ls_R_factor_all 0.0437
_refine_ls_R_factor_gt 0.0423
_refine_ls_shift/su_max 0.000
_refine_ls_shift/su_mean 0.000
_refine_ls_structure_factor_coef Fsqd
_refine_ls_weighting_details 'w=1/[\s^2^(Fo^2^)+(0.0470P)^2^+0.4487P] where P=(Fo^2^+2Fc^2^)/3'
_refine_ls_weighting_scheme calc
_refine_ls_wR_factor_gt 0.1051
_refine_ls_wR_factor_ref 0.1058
_reflns_Friedel_coverage 0.000
_reflns_number_gt 2809
_reflns_number_total 2896
_reflns_threshold_expression 'I > 2\s(I)'
_cod_data_source_file d5cc03199k2.cif
_cod_data_source_block fs_03
_cod_depositor_comments 'Adding full bibliography for 1575486.cif.'
_cod_database_code 1575486
_shelx_shelxl_version_number 2018/3
_shelx_space_group_comment
;
The symmetry employed for this shelxl refinement is uniquely defined
by the following loop, which should always be used as a source of
symmetry information in preference to the above space-group names.
They are only intended as comments.
;
_shelx_estimated_absorpt_t_max 0.918
_shelx_estimated_absorpt_t_min 0.880
_olex2_refinement_description
;
1. Fixed Uiso
 At 1.2 times of:
  All C(H) groups
 At 1.5 times of:
  All C(H,H,H) groups
2.a Aromatic/amide H refined with riding coordinates:
 C1(H1), C2(H2), C3(H3), C4(H4), C15(H15), C16(H16), C18(H18), C19(H19)
2.b Idealised Me refined as rotating group:
 C10(H10A,H10B,H10C), C12(H12A,H12B,H12C), C20(H20A,H20B,H20C)
;
_olex2_submission_special_instructions 'No special instructions were received'

loop_
_space_group_symop_operation_xyz
'x, y, z'
'-x, -y, -z'

loop_
_atom_site_label
_atom_site_type_symbol
_atom_site_fract_x
_atom_site_fract_y
_atom_site_fract_z
_atom_site_U_iso_or_equiv
_atom_site_adp_type
_atom_site_occupancy
_atom_site_site_symmetry_order
_atom_site_calc_flag
_atom_site_refinement_flags_posn
_atom_site_refinement_flags_adp
_atom_site_refinement_flags_occupancy
_atom_site_disorder_assembly
_atom_site_disorder_group
O1 O 0.13176(14) 0.26450(12) 0.52965(9) 0.0240(3) Uani 1 1 d . . . . .
O2 O 0.12609(13) 0.24785(12) 0.34443(8) 0.0209(3) Uani 1 1 d . . . . .
O3 O 0.01829(13) 0.51078(12) 0.18661(8) 0.0211(3) Uani 1 1 d . . . . .
O4 O 0.30421(13) 0.46428(12) 0.11602(8) 0.0204(3) Uani 1 1 d . . . . .
O5 O 0.22945(13) 0.81842(12) 0.15123(9) 0.0216(3) Uani 1 1 d . . . . .
N1 N 0.27389(15) 0.56287(13) 0.47795(10) 0.0156(3) Uani 1 1 d . . . . .
C1 C 0.27426(18) 0.53867(17) 0.59159(12) 0.0184(3) Uani 1 1 d . . . . .
H1 H 0.225229 0.452219 0.629740 0.022 Uiso 1 1 calc R U . . .
C2 C 0.34560(19) 0.64001(17) 0.64806(12) 0.0202(3) Uani 1 1 d . . . . .
H2 H 0.347408 0.623534 0.726053 0.024 Uiso 1 1 calc R U . . .
C3 C 0.41737(19) 0.77008(18) 0.59197(12) 0.0206(3) Uani 1 1 d . . . . .
H3 H 0.468146 0.839495 0.632191 0.025 Uiso 1 1 calc R U . . .
C4 C 0.41366(18) 0.79585(17) 0.48001(12) 0.0186(3) Uani 1 1 d . . . . .
H4 H 0.460107 0.884068 0.442791 0.022 Uiso 1 1 calc R U . . .
C5 C 0.34066(17) 0.69113(16) 0.41968(12) 0.0160(3) Uani 1 1 d . . . . .
C6 C 0.31061(17) 0.68536(16) 0.30838(12) 0.0160(3) Uani 1 1 d . . . . .
C7 C 0.22692(17) 0.55166(16) 0.30102(12) 0.0158(3) Uani 1 1 d . . . . .
C8 C 0.20881(17) 0.47401(16) 0.40392(12) 0.0160(3) Uani 1 1 d . . . . .
C9 C 0.15166(17) 0.32108(16) 0.43564(12) 0.0169(3) Uani 1 1 d . . . . .
C10 C 0.0644(2) 0.09689(17) 0.36698(13) 0.0230(3) Uani 1 1 d . . . . .
H10A H 0.055983 0.049220 0.295812 0.035 Uiso 1 1 calc R U . . .
H10B H -0.050135 0.110140 0.415385 0.035 Uiso 1 1 calc R U . . .
H10C H 0.145539 0.029002 0.405024 0.035 Uiso 1 1 calc R U . . .
C11 C 0.16705(18) 0.50683(16) 0.19680(12) 0.0164(3) Uani 1 1 d . . . . .
C12 C 0.2641(2) 0.4272(2) 0.00802(13) 0.0258(4) Uani 1 1 d . . . . .
H12A H 0.370834 0.415425 -0.048375 0.039 Uiso 1 1 calc R U . . .
H12B H 0.182568 0.511856 -0.015147 0.039 Uiso 1 1 calc R U . . .
H12C H 0.211688 0.329250 0.014601 0.039 Uiso 1 1 calc R U . . .
C13 C 0.33217(17) 0.80272(16) 0.21672(11) 0.0151(3) Uani 1 1 d . . . . .
C14 C 0.48249(18) 0.89549(16) 0.19909(11) 0.0163(3) Uani 1 1 d . . . . .
C15 C 0.64390(19) 0.83346(17) 0.22251(12) 0.0184(3) Uani 1 1 d . . . . .
H15 H 0.655809 0.735849 0.260911 0.022 Uiso 1 1 calc R U . . .
C16 C 0.78758(18) 0.91339(17) 0.19008(12) 0.0191(3) Uani 1 1 d . . . . .
H16 H 0.897411 0.868715 0.204975 0.023 Uiso 1 1 calc R U . . .
C17 C 0.77208(18) 1.05865(17) 0.13586(12) 0.0177(3) Uani 1 1 d . . . . .
C18 C 0.60842(19) 1.12233(17) 0.11547(12) 0.0190(3) Uani 1 1 d . . . . .
H18 H 0.595071 1.222495 0.080699 0.023 Uiso 1 1 calc R U . . .
C19 C 0.46601(18) 1.04141(17) 0.14524(12) 0.0185(3) Uani 1 1 d . . . . .
H19 H 0.356602 1.085089 0.129075 0.022 Uiso 1 1 calc R U . . .
C20 C 0.92654(19) 1.14605(18) 0.09797(13) 0.0219(3) Uani 1 1 d . . . . .
H20A H 0.923946 1.231114 0.150523 0.033 Uiso 1 1 calc R U . . .
H20B H 0.922782 1.189646 0.022357 0.033 Uiso 1 1 calc R U . . .
H20C H 1.033352 1.074221 0.096381 0.033 Uiso 1 1 calc R U . . .

loop_
_atom_site_aniso_label
_atom_site_aniso_U_11
_atom_site_aniso_U_22
_atom_site_aniso_U_33
_atom_site_aniso_U_23
_atom_site_aniso_U_13
_atom_site_aniso_U_12
O1 0.0295(6) 0.0231(5) 0.0197(5) 0.0036(4) -0.0047(4) -0.0046(4)
O2 0.0259(6) 0.0178(5) 0.0209(5) 0.0012(4) -0.0070(4) -0.0064(4)
O3 0.0175(5) 0.0262(6) 0.0218(5) 0.0013(4) -0.0076(4) -0.0058(4)
O4 0.0189(5) 0.0256(5) 0.0171(5) -0.0048(4) -0.0044(4) -0.0012(4)
O5 0.0197(5) 0.0264(6) 0.0216(5) 0.0035(4) -0.0100(4) -0.0058(4)
N1 0.0136(5) 0.0179(6) 0.0153(6) -0.0007(4) -0.0042(4) 0.0013(4)
C1 0.0165(7) 0.0220(7) 0.0155(7) 0.0016(5) -0.0035(5) 0.0030(5)
C2 0.0193(7) 0.0257(8) 0.0149(7) -0.0016(6) -0.0054(5) 0.0039(6)
C3 0.0172(7) 0.0241(7) 0.0209(7) -0.0070(6) -0.0065(6) 0.0018(6)
C4 0.0163(7) 0.0198(7) 0.0205(7) -0.0028(5) -0.0057(6) -0.0006(5)
C5 0.0123(6) 0.0177(7) 0.0180(7) 0.0001(5) -0.0041(5) 0.0003(5)
C6 0.0133(6) 0.0177(7) 0.0177(7) -0.0006(5) -0.0046(5) -0.0017(5)
C7 0.0122(6) 0.0177(7) 0.0174(7) -0.0015(5) -0.0039(5) 0.0005(5)
C8 0.0134(6) 0.0176(7) 0.0175(7) -0.0016(5) -0.0050(5) 0.0001(5)
C9 0.0119(6) 0.0186(7) 0.0195(7) 0.0000(5) -0.0034(5) 0.0017(5)
C10 0.0256(8) 0.0178(7) 0.0270(8) 0.0019(6) -0.0066(6) -0.0055(6)
C11 0.0182(7) 0.0142(6) 0.0176(7) 0.0012(5) -0.0051(5) -0.0026(5)
C12 0.0294(8) 0.0324(8) 0.0172(7) -0.0057(6) -0.0059(6) -0.0067(7)
C13 0.0154(7) 0.0169(7) 0.0138(6) -0.0018(5) -0.0046(5) -0.0016(5)
C14 0.0158(7) 0.0191(7) 0.0143(6) -0.0022(5) -0.0032(5) -0.0026(5)
C15 0.0193(7) 0.0175(7) 0.0192(7) 0.0002(5) -0.0059(6) -0.0020(5)
C16 0.0148(7) 0.0217(7) 0.0216(7) -0.0013(6) -0.0064(6) -0.0006(5)
C17 0.0181(7) 0.0211(7) 0.0146(6) -0.0039(5) -0.0033(5) -0.0042(6)
C18 0.0219(7) 0.0181(7) 0.0180(7) 0.0006(5) -0.0065(6) -0.0019(6)
C19 0.0172(7) 0.0218(7) 0.0174(7) 0.0005(5) -0.0068(5) -0.0010(5)
C20 0.0201(7) 0.0236(8) 0.0234(8) -0.0002(6) -0.0053(6) -0.0065(6)

loop_
_atom_type_symbol
_atom_type_description
_atom_type_scat_dispersion_real
_atom_type_scat_dispersion_imag
_atom_type_scat_source
C C 0.0181 0.0091 'International Tables Vol C Tables 4.2.6.8 and 6.1.1.4'
H H 0.0000 0.0000 'International Tables Vol C Tables 4.2.6.8 and 6.1.1.4'
N N 0.0311 0.0180 'International Tables Vol C Tables 4.2.6.8 and 6.1.1.4'
O O 0.0492 0.0322 'International Tables Vol C Tables 4.2.6.8 and 6.1.1.4'

loop_
_geom_angle_atom_site_label_1
_geom_angle_atom_site_label_2
_geom_angle_atom_site_label_3
_geom_angle
_geom_angle_site_symmetry_1
_geom_angle_site_symmetry_3
_geom_angle_publ_flag
C9 O2 C10 114.86(11) . . ?
C11 O4 C12 115.60(11) . . ?
C1 N1 C5 122.02(12) . . ?
C1 N1 C8 128.76(12) . . ?
C5 N1 C8 109.20(11) . . ?
N1 C1 H1 120.4 . . ?
C2 C1 N1 119.14(13) . . ?
C2 C1 H1 120.4 . . ?
C1 C2 H2 119.6 . . ?
C1 C2 C3 120.73(13) . . ?
C3 C2 H2 119.6 . . ?
C2 C3 H3 120.0 . . ?
C4 C3 C2 120.09(13) . . ?
C4 C3 H3 120.0 . . ?
C3 C4 H4 120.0 . . ?
C3 C4 C5 119.97(14) . . ?
C5 C4 H4 120.0 . . ?
N1 C5 C4 118.01(13) . . ?
N1 C5 C6 107.28(12) . . ?
C6 C5 C4 134.67(13) . . ?
C5 C6 C7 107.11(12) . . ?
C5 C6 C13 129.73(13) . . ?
C7 C6 C13 122.53(12) . . ?
C6 C7 C11 123.72(12) . . ?
C8 C7 C6 109.16(12) . . ?
C8 C7 C11 127.11(13) . . ?
N1 C8 C9 122.22(12) . . ?
C7 C8 N1 107.15(12) . . ?
C7 C8 C9 130.36(13) . . ?
O1 C9 O2 123.57(13) . . ?
O1 C9 C8 126.09(13) . . ?
O2 C9 C8 110.33(12) . . ?
O2 C10 H10A 109.5 . . ?
O2 C10 H10B 109.5 . . ?
O2 C10 H10C 109.5 . . ?
H10A C10 H10B 109.5 . . ?
H10A C10 H10C 109.5 . . ?
H10B C10 H10C 109.5 . . ?
O3 C11 O4 125.04(13) . . ?
O3 C11 C7 124.95(13) . . ?
O4 C11 C7 110.00(11) . . ?
O4 C12 H12A 109.5 . . ?
O4 C12 H12B 109.5 . . ?
O4 C12 H12C 109.5 . . ?
H12A C12 H12B 109.5 . . ?
H12A C12 H12C 109.5 . . ?
H12B C12 H12C 109.5 . . ?
O5 C13 C6 119.20(12) . . ?
O5 C13 C14 119.77(12) . . ?
C6 C13 C14 120.94(12) . . ?
C15 C14 C13 121.83(13) . . ?
C15 C14 C19 119.08(13) . . ?
C19 C14 C13 118.65(12) . . ?
C14 C15 H15 119.8 . . ?
C16 C15 C14 120.49(13) . . ?
C16 C15 H15 119.8 . . ?
C15 C16 H16 119.7 . . ?
C15 C16 C17 120.66(13) . . ?
C17 C16 H16 119.7 . . ?
C16 C17 C18 118.52(13) . . ?
C16 C17 C20 121.62(13) . . ?
C18 C17 C20 119.86(13) . . ?
C17 C18 H18 119.5 . . ?
C19 C18 C17 120.94(13) . . ?
C19 C18 H18 119.5 . . ?
C14 C19 H19 119.9 . . ?
C18 C19 C14 120.27(13) . . ?
C18 C19 H19 119.9 . . ?
C17 C20 H20A 109.5 . . ?
C17 C20 H20B 109.5 . . ?
C17 C20 H20C 109.5 . . ?
H20A C20 H20B 109.5 . . ?
H20A C20 H20C 109.5 . . ?
H20B C20 H20C 109.5 . . ?

loop_
_geom_bond_atom_site_label_1
_geom_bond_atom_site_label_2
_geom_bond_distance
_geom_bond_site_symmetry_2
_geom_bond_publ_flag
O1 C9 1.2123(18) . ?
O2 C9 1.3440(18) . ?
O2 C10 1.4458(17) . ?
O3 C11 1.1999(17) . ?
O4 C11 1.3419(17) . ?
O4 C12 1.4499(17) . ?
O5 C13 1.2247(17) . ?
N1 C1 1.3813(18) . ?
N1 C5 1.3986(18) . ?
N1 C8 1.3985(18) . ?
C1 H1 0.9500 . ?
C1 C2 1.358(2) . ?
C2 H2 0.9500 . ?
C2 C3 1.417(2) . ?
C3 H3 0.9500 . ?
C3 C4 1.367(2) . ?
C4 H4 0.9500 . ?
C4 C5 1.414(2) . ?
C5 C6 1.4091(19) . ?
C6 C7 1.4103(19) . ?
C6 C13 1.4765(19) . ?
C7 C8 1.385(2) . ?
C7 C11 1.4988(19) . ?
C8 C9 1.463(2) . ?
C10 H10A 0.9800 . ?
C10 H10B 0.9800 . ?
C10 H10C 0.9800 . ?
C12 H12A 0.9800 . ?
C12 H12B 0.9800 . ?
C12 H12C 0.9800 . ?
C13 C14 1.4928(19) . ?
C14 C15 1.394(2) . ?
C14 C19 1.399(2) . ?
C15 H15 0.9500 . ?
C15 C16 1.390(2) . ?
C16 H16 0.9500 . ?
C16 C17 1.396(2) . ?
C17 C18 1.401(2) . ?
C17 C20 1.5068(19) . ?
C18 H18 0.9500 . ?
C18 C19 1.384(2) . ?
C19 H19 0.9500 . ?
C20 H20A 0.9800 . ?
C20 H20B 0.9800 . ?
C20 H20C 0.9800 . ?

loop_
_geom_torsion_atom_site_label_1
_geom_torsion_atom_site_label_2
_geom_torsion_atom_site_label_3
_geom_torsion_atom_site_label_4
_geom_torsion
_geom_torsion_site_symmetry_1
_geom_torsion_site_symmetry_2
_geom_torsion_site_symmetry_3
_geom_torsion_site_symmetry_4
_geom_torsion_publ_flag
O5 C13 C14 C15 -143.94(14) . . . . ?
O5 C13 C14 C19 28.39(19) . . . . ?
N1 C1 C2 C3 0.6(2) . . . . ?
N1 C5 C6 C7 -0.55(15) . . . . ?
N1 C5 C6 C13 170.40(13) . . . . ?
N1 C8 C9 O1 10.4(2) . . . . ?
N1 C8 C9 O2 -168.47(11) . . . . ?
C1 N1 C5 C4 1.44(19) . . . . ?
C1 N1 C5 C6 -176.53(12) . . . . ?
C1 N1 C8 C7 175.58(13) . . . . ?
C1 N1 C8 C9 -9.8(2) . . . . ?
C1 C2 C3 C4 0.7(2) . . . . ?
C2 C3 C4 C5 -1.0(2) . . . . ?
C3 C4 C5 N1 0.0(2) . . . . ?
C3 C4 C5 C6 177.25(15) . . . . ?
C4 C5 C6 C7 -178.02(15) . . . . ?
C4 C5 C6 C13 -7.1(3) . . . . ?
C5 N1 C1 C2 -1.8(2) . . . . ?
C5 N1 C8 C7 -3.09(15) . . . . ?
C5 N1 C8 C9 171.52(12) . . . . ?
C5 C6 C7 C8 -1.36(16) . . . . ?
C5 C6 C7 C11 177.82(12) . . . . ?
C5 C6 C13 O5 -144.00(15) . . . . ?
C5 C6 C13 C14 39.5(2) . . . . ?
C6 C7 C8 N1 2.73(15) . . . . ?
C6 C7 C8 C9 -171.28(14) . . . . ?
C6 C7 C11 O3 -111.05(17) . . . . ?
C6 C7 C11 O4 67.89(17) . . . . ?
C6 C13 C14 C15 32.57(19) . . . . ?
C6 C13 C14 C19 -155.10(13) . . . . ?
C7 C6 C13 O5 25.7(2) . . . . ?
C7 C6 C13 C14 -150.80(13) . . . . ?
C7 C8 C9 O1 -176.33(14) . . . . ?
C7 C8 C9 O2 4.8(2) . . . . ?
C8 N1 C1 C2 179.73(13) . . . . ?
C8 N1 C5 C4 -179.79(12) . . . . ?
C8 N1 C5 C6 2.25(15) . . . . ?
C8 C7 C11 O3 68.0(2) . . . . ?
C8 C7 C11 O4 -113.08(15) . . . . ?
C10 O2 C9 O1 2.73(19) . . . . ?
C10 O2 C9 C8 -178.33(11) . . . . ?
C11 C7 C8 N1 -176.42(12) . . . . ?
C11 C7 C8 C9 9.6(2) . . . . ?
C12 O4 C11 O3 2.6(2) . . . . ?
C12 O4 C11 C7 -176.33(11) . . . . ?
C13 C6 C7 C8 -173.11(12) . . . . ?
C13 C6 C7 C11 6.1(2) . . . . ?
C13 C14 C15 C16 170.54(13) . . . . ?
C13 C14 C19 C18 -172.32(12) . . . . ?
C14 C15 C16 C17 1.5(2) . . . . ?
C15 C14 C19 C18 0.2(2) . . . . ?
C15 C16 C17 C18 0.4(2) . . . . ?
C15 C16 C17 C20 -178.82(13) . . . . ?
C16 C17 C18 C19 -1.9(2) . . . . ?
C17 C18 C19 C14 1.6(2) . . . . ?
C19 C14 C15 C16 -1.8(2) . . . . ?
C20 C17 C18 C19 177.30(13) . . . . ?
